data_7700843
loop_
_publ_author_name
'Tagne Kuate, Alain C.'
'Lalancette, Roger A.'
'Bannenberg, Thomas'
'Tamm, Matthias'
'J\"akle, Frieder'

_publ_section_title
;
 Diferrocenylmercury diphosphine diastereomers with unique geometries:
 trans-chelation at Pd(ii) with short Hg(ii)Pd(ii) contacts.
;
_journal_issue 35
_journal_name_full 'Dalton transactions (Cambridge, England : 2003)'
_journal_page_first 13430
_journal_page_last 13439
_journal_paper_doi 10.1039/c9dt02728a
_journal_volume 48
_journal_year 2019
_chemical_formula_moiety 'C44 H36 Fe2 Hg P2'
_chemical_formula_sum 'C44 H36 Fe2 Hg P2'
_chemical_formula_weight 938.96
_space_group_crystal_system triclinic
_space_group_IT_number 2
_space_group_name_Hall '-P 1'
_space_group_name_H-M_alt 'P -1'
_symmetry_space_group_name_Hall '-P 1'
_symmetry_space_group_name_H-M 'P -1'
_atom_sites_solution_hydrogens geom
_atom_sites_solution_primary direct
_atom_sites_solution_secondary difmap
_audit_creation_method SHELXL-2014/7
_audit_update_record
;
2019-06-21 deposited with the CCDC.    2019-08-15 downloaded from the CCDC.
;
_cell_angle_alpha 114.463(1)
_cell_angle_beta 96.008(1)
_cell_angle_gamma 101.445(1)
_cell_formula_units_Z 2
_cell_length_a 11.0312(2)
_cell_length_b 12.8295(2)
_cell_length_c 15.0553(2)
_cell_measurement_reflns_used 7428
_cell_measurement_temperature 296(2)
_cell_measurement_theta_max 65.03
_cell_measurement_theta_min 3.30
_cell_volume 1858.71(6)
_computing_cell_refinement 'APEX 2'
_computing_data_collection 'APEX 2 (Bruker, 2006)'
_computing_data_reduction 'SAINT (Bruker, 2005)'
_computing_molecular_graphics SHELXTL
_computing_publication_material SHELXTL
_computing_structure_refinement 'SHELXL-2014/7 (Sheldrick, 2014)'
_computing_structure_solution 'SHELXTL (Sheldrick, 2008b)'
_diffrn_ambient_temperature 296(2)
_diffrn_measured_fraction_theta_full 0.918
_diffrn_measured_fraction_theta_max 0.895
_diffrn_measurement_device_type 'Bruker SMART CCD Apex-II area-detector'
_diffrn_measurement_method '\f and \w'
_diffrn_radiation_type CuK\a
_diffrn_radiation_wavelength 1.54178
_diffrn_reflns_av_R_equivalents 0.0405
_diffrn_reflns_av_unetI/netI 0.0383
_diffrn_reflns_Laue_measured_fraction_full 0.918
_diffrn_reflns_Laue_measured_fraction_max 0.895
_diffrn_reflns_limit_h_max 13
_diffrn_reflns_limit_h_min -13
_diffrn_reflns_limit_k_max 15
_diffrn_reflns_limit_k_min -14
_diffrn_reflns_limit_l_max 18
_diffrn_reflns_limit_l_min -18
_diffrn_reflns_number 17538
_diffrn_reflns_point_group_measured_fraction_full 0.918
_diffrn_reflns_point_group_measured_fraction_max 0.895
_diffrn_reflns_theta_full 67.679
_diffrn_reflns_theta_max 69.016
_diffrn_reflns_theta_min 3.298
_diffrn_source 'fine-focus sealed tube'
_exptl_absorpt_coefficient_mu 14.477
_exptl_absorpt_correction_T_max 0.385
_exptl_absorpt_correction_T_min 0.086
_exptl_absorpt_correction_type numerical
_exptl_absorpt_process_details 'SADABS (Sheldrick, 2008a)'
_exptl_crystal_colour orange
_exptl_crystal_density_diffrn 1.678
_exptl_crystal_description block
_exptl_crystal_F_000 924
_exptl_crystal_recrystallization_method 'Re-crystallisation from solvent: CH2Cl2 / hexanes'
_exptl_crystal_size_max 0.241
_exptl_crystal_size_mid 0.217
_exptl_crystal_size_min 0.120
_refine_diff_density_max 0.713
_refine_diff_density_min -0.434
_refine_diff_density_rms 0.071
_refine_ls_extinction_coef 0.00142(6)
_refine_ls_extinction_expression Fc^*^=kFc[1+0.001xFc^2^\l^3^/sin(2\q)]^-1/4^
_refine_ls_extinction_method 'SHELXL-2014/7 (Sheldrick 2014'
_refine_ls_goodness_of_fit_ref 1.030
_refine_ls_hydrogen_treatment constr
_refine_ls_matrix_type full
_refine_ls_number_parameters 443
_refine_ls_number_reflns 6205
_refine_ls_number_restraints 42
_refine_ls_restrained_S_all 1.073
_refine_ls_R_factor_all 0.0284
_refine_ls_R_factor_gt 0.0260
_refine_ls_shift/su_max 0.001
_refine_ls_shift/su_mean 0.000
_refine_ls_structure_factor_coef Fsqd
_refine_ls_weighting_details 'w=1/[\s^2^(Fo^2^)+(0.0303P)^2^+0.8282P] where P=(Fo^2^+2Fc^2^)/3'
_refine_ls_weighting_scheme calc
_refine_ls_wR_factor_gt 0.0652
_refine_ls_wR_factor_ref 0.0665
_reflns_Friedel_coverage 0.000
_reflns_number_gt 5795
_reflns_number_total 6205
_reflns_threshold_expression 'I > 2\s(I)'
_cod_data_source_file c9dt02728a2.cif
_cod_data_source_block 4b
_cod_depositor_comments 'Adding full bibliography for 7700841--7700844.cif.'
_cod_original_cell_volume 1858.70(5)
_cod_database_code 7700843
_shelx_shelxl_version_number 2014/7
_shelx_space_group_comment
;
The symmetry employed for this shelxl refinement is uniquely defined
by the following loop, which should always be used as a source of
symmetry information in preference to the above space-group names.
They are only intended as comments.
;
_exptl_absorpt_special_details 'crystal mounted on a Cryoloop using Paratone-N'

loop_
_space_group_symop_operation_xyz
'x, y, z'
'-x, -y, -z'

loop_
_atom_site_label
_atom_site_type_symbol
_atom_site_fract_x
_atom_site_fract_y
_atom_site_fract_z
_atom_site_U_iso_or_equiv
_atom_site_adp_type
_atom_site_occupancy
_atom_site_site_symmetry_order
_atom_site_calc_flag
_atom_site_refinement_flags_posn
_atom_site_refinement_flags_adp
Hg1 Hg 0.56081(2) 0.64417(2) 0.15489(2) 0.04305(7) Uani 1 1 d . .
Fe1 Fe 0.76064(6) 0.90795(5) 0.35098(4) 0.04816(15) Uani 1 1 d . .
Fe2 Fe 0.22771(5) 0.57466(5) 0.13838(4) 0.04601(14) Uani 1 1 d . .
P1 P 0.66683(10) 0.66821(10) 0.39849(8) 0.0573(3) Uani 1 1 d . .
P2 P 0.35764(10) 0.77959(9) 0.05908(7) 0.0498(2) Uani 1 1 d . .
C1 C 0.7368(3) 0.7348(3) 0.2484(3) 0.0475(9) Uani 1 1 d . .
C2 C 0.7695(3) 0.7501(3) 0.3493(3) 0.0467(8) Uani 1 1 d . .
C3 C 0.8898(4) 0.8366(4) 0.3953(3) 0.0536(9) Uani 1 1 d . .
H3 H 0.9359 0.8649 0.4637 0.064 Uiso 1 1 calc R U
C4 C 0.9301(4) 0.8733(4) 0.3251(3) 0.0576(10) Uani 1 1 d . .
H4 H 1.0089 0.9325 0.3363 0.069 Uiso 1 1 calc R U
C5 C 0.8369(4) 0.8115(4) 0.2356(3) 0.0559(10) Uani 1 1 d . .
H5 H 0.8404 0.8217 0.1748 0.067 Uiso 1 1 calc R U
C6 C 0.6023(5) 0.9589(5) 0.3231(4) 0.0809(16) Uani 1 1 d . .
H6 H 0.5295 0.9113 0.2674 0.097 Uiso 1 1 calc R U
C7 C 0.6169(6) 0.9607(5) 0.4165(5) 0.0886(17) Uani 1 1 d . .
H7 H 0.5560 0.9149 0.4387 0.106 Uiso 1 1 calc R U
C8 C 0.7325(7) 1.0399(6) 0.4734(5) 0.103(2) Uani 1 1 d . U
H8 H 0.7671 1.0598 0.5428 0.124 Uiso 1 1 calc R U
C9 C 0.7888(6) 1.0865(5) 0.4170(6) 0.104(2) Uani 1 1 d . U
H9 H 0.8709 1.1456 0.4390 0.124 Uiso 1 1 calc R U
C10 C 0.7102(7) 1.0366(6) 0.3225(5) 0.0963(19) Uani 1 1 d . .
H10 H 0.7264 1.0547 0.2670 0.116 Uiso 1 1 calc R U
C11 C 0.7479(5) 0.5575(4) 0.4004(3) 0.0612(11) Uani 1 1 d . .
C12 C 0.8496(6) 0.5366(5) 0.3586(4) 0.0828(16) Uani 1 1 d . .
H12 H 0.8830 0.5815 0.3273 0.099 Uiso 1 1 calc R U
C13 C 0.9039(8) 0.4491(6) 0.3619(6) 0.114(2) Uani 1 1 d . U
H13 H 0.9749 0.4378 0.3347 0.137 Uiso 1 1 calc R U
C14 C 0.8548(9) 0.3801(6) 0.4042(6) 0.122(3) Uani 1 1 d . .
H14 H 0.8909 0.3206 0.4047 0.147 Uiso 1 1 calc R U
C15 C 0.7537(8) 0.3978(6) 0.4456(6) 0.118(3) Uani 1 1 d . .
H15 H 0.7204 0.3511 0.4754 0.142 Uiso 1 1 calc R U
C16 C 0.6988(6) 0.4860(5) 0.4440(5) 0.0961(19) Uani 1 1 d . .
H16 H 0.6286 0.4972 0.4723 0.115 Uiso 1 1 calc R U
C17 C 0.7021(5) 0.7676(4) 0.5320(3) 0.0623(11) Uani 1 1 d . .
C18 C 0.8179(5) 0.8001(5) 0.5933(4) 0.0780(14) Uani 1 1 d . .
H18 H 0.8814 0.7675 0.5664 0.094 Uiso 1 1 calc R U
C19 C 0.8446(8) 0.8798(6) 0.6942(5) 0.111(2) Uani 1 1 d . U
H19 H 0.9237 0.8999 0.7343 0.133 Uiso 1 1 calc R U
C20 C 0.7542(11) 0.9258(7) 0.7308(6) 0.124(3) Uani 1 1 d . U
H20 H 0.7735 0.9839 0.7967 0.149 Uiso 1 1 calc R U
C21 C 0.6356(10) 0.8939(8) 0.6787(7) 0.129(3) Uani 1 1 d . U
H21 H 0.5727 0.9233 0.7095 0.155 Uiso 1 1 calc R U
C22 C 0.6079(7) 0.8126(7) 0.5735(5) 0.105(2) Uani 1 1 d . U
H22 H 0.5275 0.7912 0.5347 0.126 Uiso 1 1 calc R U
C23 C 0.3790(3) 0.5668(3) 0.0697(3) 0.0444(8) Uani 1 1 d . .
C24 C 0.2998(3) 0.6269(3) 0.0389(3) 0.0422(8) Uani 1 1 d . .
C25 C 0.1764(4) 0.5481(3) -0.0060(3) 0.0478(9) Uani 1 1 d . .
H25 H 0.1031 0.5662 -0.0332 0.057 Uiso 1 1 calc R U
C26 C 0.1782(4) 0.4392(4) -0.0036(3) 0.0506(9) Uani 1 1 d . .
H26 H 0.1062 0.3687 -0.0291 0.061 Uiso 1 1 calc R U
C27 C 0.3029(4) 0.4501(3) 0.0422(3) 0.0489(9) Uani 1 1 d . .
H27 H 0.3311 0.3883 0.0539 0.059 Uiso 1 1 calc R U
C28 C 0.2979(5) 0.6604(6) 0.2889(3) 0.0828(17) Uani 1 1 d . .
H28 H 0.3874 0.6943 0.3223 0.099 Uiso 1 1 calc R U
C29 C 0.2176(6) 0.7194(5) 0.2614(4) 0.0800(15) Uani 1 1 d . .
H29 H 0.2415 0.8021 0.2719 0.096 Uiso 1 1 calc R U
C30 C 0.0977(5) 0.6400(5) 0.2172(4) 0.0754(14) Uani 1 1 d . .
H30 H 0.0232 0.6575 0.1910 0.090 Uiso 1 1 calc R U
C31 C 0.1019(5) 0.5308(6) 0.2156(4) 0.0781(14) Uani 1 1 d . .
H31 H 0.0311 0.4591 0.1890 0.094 Uiso 1 1 calc R U
C32 C 0.2253(6) 0.5429(6) 0.2597(4) 0.0844(17) Uani 1 1 d . .
H32 H 0.2559 0.4809 0.2694 0.101 Uiso 1 1 calc R U
C33 C 0.4600(3) 0.7612(3) -0.0315(3) 0.0487(9) Uani 1 1 d . .
C34 C 0.4375(4) 0.6611(4) -0.1227(3) 0.0555(10) Uani 1 1 d . .
H34 H 0.3669 0.5978 -0.1398 0.067 Uiso 1 1 calc R U
C35 C 0.5178(4) 0.6540(4) -0.1879(4) 0.0650(11) Uani 1 1 d . .
H35 H 0.5011 0.5866 -0.2487 0.078 Uiso 1 1 calc R U
C36 C 0.6233(5) 0.7473(5) -0.1626(4) 0.0771(14) Uani 1 1 d . .
H36 H 0.6773 0.7429 -0.2067 0.092 Uiso 1 1 calc R U
C37 C 0.6484(5) 0.8457(5) -0.0732(5) 0.0881(17) Uani 1 1 d . .
H37 H 0.7202 0.9077 -0.0563 0.106 Uiso 1 1 calc R U
C38 C 0.5680(5) 0.8544(4) -0.0071(4) 0.0731(13) Uani 1 1 d . .
H38 H 0.5858 0.9221 0.0535 0.088 Uiso 1 1 calc R U
C39 C 0.2191(4) 0.8011(3) -0.0034(3) 0.0510(9) Uani 1 1 d . .
C40 C 0.1152(4) 0.8115(4) 0.0414(4) 0.0676(12) Uani 1 1 d . .
H40 H 0.1155 0.8033 0.0999 0.081 Uiso 1 1 calc R U
C41 C 0.0113(5) 0.8340(5) 0.0001(5) 0.0782(15) Uani 1 1 d . .
H41 H -0.0566 0.8417 0.0318 0.094 Uiso 1 1 calc R U
C42 C 0.0069(5) 0.8450(5) -0.0854(4) 0.0821(15) Uani 1 1 d . .
H42 H -0.0635 0.8598 -0.1126 0.099 Uiso 1 1 calc R U
C43 C 0.1079(5) 0.8339(6) -0.1318(4) 0.0917(18) Uani 1 1 d . .
H43 H 0.1054 0.8406 -0.1911 0.110 Uiso 1 1 calc R U
C44 C 0.2130(5) 0.8129(5) -0.0909(4) 0.0741(14) Uani 1 1 d . .
H44 H 0.2809 0.8065 -0.1228 0.089 Uiso 1 1 calc R U

loop_
_atom_site_aniso_label
_atom_site_aniso_U_11
_atom_site_aniso_U_22
_atom_site_aniso_U_33
_atom_site_aniso_U_23
_atom_site_aniso_U_13
_atom_site_aniso_U_12
Hg1 0.03941(10) 0.04769(11) 0.04059(10) 0.01772(7) 0.00667(6) 0.01387(7)
Fe1 0.0459(3) 0.0456(3) 0.0499(3) 0.0196(3) 0.0041(3) 0.0126(3)
Fe2 0.0422(3) 0.0549(3) 0.0424(3) 0.0206(3) 0.0112(2) 0.0173(3)
P1 0.0441(5) 0.0672(7) 0.0586(6) 0.0327(5) 0.0023(5) 0.0046(5)
P2 0.0499(5) 0.0452(5) 0.0469(5) 0.0166(4) 0.0020(4) 0.0099(4)
C1 0.045(2) 0.046(2) 0.0444(19) 0.0138(16) 0.0054(16) 0.0130(17)
C2 0.044(2) 0.047(2) 0.047(2) 0.0196(17) 0.0026(16) 0.0141(17)
C3 0.044(2) 0.055(2) 0.061(2) 0.027(2) 0.0008(18) 0.0132(18)
C4 0.042(2) 0.058(2) 0.072(3) 0.030(2) 0.0100(19) 0.0101(19)
C5 0.050(2) 0.066(3) 0.052(2) 0.027(2) 0.0162(18) 0.013(2)
C6 0.067(3) 0.068(3) 0.087(4) 0.014(3) -0.009(3) 0.034(3)
C7 0.093(4) 0.080(4) 0.117(5) 0.046(4) 0.052(4) 0.052(3)
C8 0.136(5) 0.090(4) 0.066(3) 0.008(3) -0.003(3) 0.066(4)
C9 0.077(3) 0.052(3) 0.157(6) 0.030(3) -0.008(4) 0.018(3)
C10 0.113(5) 0.100(4) 0.129(5) 0.083(4) 0.042(4) 0.059(4)
C11 0.073(3) 0.048(2) 0.057(2) 0.0226(19) 0.012(2) 0.005(2)
C12 0.116(4) 0.067(3) 0.094(4) 0.048(3) 0.050(3) 0.042(3)
C13 0.153(6) 0.093(4) 0.139(5) 0.070(4) 0.073(5) 0.060(4)
C14 0.185(8) 0.090(4) 0.155(7) 0.085(5) 0.087(6) 0.077(5)
C15 0.163(7) 0.089(4) 0.155(7) 0.093(5) 0.067(6) 0.042(5)
C16 0.108(5) 0.086(4) 0.122(5) 0.067(4) 0.048(4) 0.025(4)
C17 0.075(3) 0.068(3) 0.064(3) 0.038(2) 0.031(2) 0.034(2)
C18 0.086(4) 0.083(3) 0.053(3) 0.029(2) 0.007(2) 0.005(3)
C19 0.148(6) 0.097(4) 0.080(4) 0.051(3) 0.012(4) -0.006(4)
C20 0.204(7) 0.085(4) 0.100(5) 0.047(4) 0.053(5) 0.050(5)
C21 0.194(7) 0.131(5) 0.122(5) 0.070(4) 0.082(5) 0.111(5)
C22 0.137(5) 0.149(5) 0.098(4) 0.083(4) 0.065(4) 0.098(4)
C23 0.0432(19) 0.049(2) 0.0411(18) 0.0184(16) 0.0121(15) 0.0157(17)
C24 0.0401(18) 0.0441(19) 0.0393(18) 0.0160(15) 0.0048(14) 0.0125(16)
C25 0.048(2) 0.049(2) 0.0419(19) 0.0168(17) 0.0038(16) 0.0138(18)
C26 0.045(2) 0.051(2) 0.048(2) 0.0171(18) 0.0087(17) 0.0089(18)
C27 0.050(2) 0.049(2) 0.051(2) 0.0233(18) 0.0130(17) 0.0162(18)
C28 0.064(3) 0.129(5) 0.041(2) 0.025(3) 0.010(2) 0.026(3)
C29 0.105(4) 0.073(3) 0.054(3) 0.014(2) 0.031(3) 0.030(3)
C30 0.070(3) 0.108(4) 0.061(3) 0.035(3) 0.027(2) 0.049(3)
C31 0.070(3) 0.104(4) 0.071(3) 0.045(3) 0.034(3) 0.020(3)
C32 0.111(5) 0.122(5) 0.062(3) 0.061(3) 0.042(3) 0.063(4)
C33 0.0360(18) 0.049(2) 0.060(2) 0.0259(18) 0.0042(16) 0.0089(16)
C34 0.046(2) 0.053(2) 0.063(2) 0.024(2) 0.0064(19) 0.0087(19)
C35 0.066(3) 0.069(3) 0.064(3) 0.031(2) 0.017(2) 0.023(2)
C36 0.072(3) 0.078(3) 0.100(4) 0.051(3) 0.038(3) 0.023(3)
C37 0.066(3) 0.071(3) 0.122(5) 0.043(3) 0.031(3) -0.001(3)
C38 0.062(3) 0.054(3) 0.090(4) 0.024(2) 0.015(3) 0.005(2)
C39 0.055(2) 0.0403(19) 0.056(2) 0.0201(17) 0.0056(18) 0.0149(18)
C40 0.072(3) 0.074(3) 0.083(3) 0.048(3) 0.031(3) 0.037(3)
C41 0.064(3) 0.089(4) 0.117(4) 0.065(4) 0.041(3) 0.039(3)
C42 0.073(3) 0.096(4) 0.104(4) 0.061(4) 0.020(3) 0.044(3)
C43 0.093(4) 0.136(5) 0.085(4) 0.067(4) 0.029(3) 0.068(4)
C44 0.075(3) 0.105(4) 0.073(3) 0.055(3) 0.026(2) 0.049(3)

loop_
_atom_type_symbol
_atom_type_description
_atom_type_scat_dispersion_real
_atom_type_scat_dispersion_imag
_atom_type_scat_source
C C 0.0181 0.0091 'International Tables Vol C Tables 4.2.6.8 and 6.1.1.4'
H H 0.0000 0.0000 'International Tables Vol C Tables 4.2.6.8 and 6.1.1.4'
P P 0.2955 0.4335 'International Tables Vol C Tables 4.2.6.8 and 6.1.1.4'
Fe Fe -1.1336 3.1974 'International Tables Vol C Tables 4.2.6.8 and 6.1.1.4'
Hg Hg -4.2923 7.6849 'International Tables Vol C Tables 4.2.6.8 and 6.1.1.4'

loop_
_geom_angle_atom_site_label_1
_geom_angle_atom_site_label_2
_geom_angle_atom_site_label_3
_geom_angle
C23 Hg1 C1 174.67(14)
C8 Fe1 C9 39.2(3)
C8 Fe1 C10 67.1(3)
C9 Fe1 C10 40.3(3)
C8 Fe1 C7 40.0(3)
C9 Fe1 C7 66.6(3)
C10 Fe1 C7 67.2(3)
C8 Fe1 C3 108.7(2)
C9 Fe1 C3 119.2(2)
C10 Fe1 C3 152.9(2)
C7 Fe1 C3 128.0(2)
C8 Fe1 C2 120.9(3)
C9 Fe1 C2 154.0(3)
C10 Fe1 C2 164.4(2)
C7 Fe1 C2 109.4(2)
C3 Fe1 C2 41.28(15)
C8 Fe1 C6 67.0(2)
C9 Fe1 C6 67.0(2)
C10 Fe1 C6 40.1(2)
C7 Fe1 C6 39.8(2)
C3 Fe1 C6 165.4(2)
C2 Fe1 C6 127.6(2)
C8 Fe1 C4 126.6(2)
C9 Fe1 C4 107.9(2)
C10 Fe1 C4 119.1(2)
C7 Fe1 C4 164.2(2)
C3 Fe1 C4 40.19(17)
C2 Fe1 C4 68.46(17)
C6 Fe1 C4 153.7(2)
C8 Fe1 C5 163.2(3)
C9 Fe1 C5 126.7(3)
C10 Fe1 C5 107.9(2)
C7 Fe1 C5 154.7(2)
C3 Fe1 C5 68.01(18)
C2 Fe1 C5 68.27(16)
C6 Fe1 C5 120.3(2)
C4 Fe1 C5 40.43(17)
C8 Fe1 C1 155.6(3)
C9 Fe1 C1 163.5(3)
C10 Fe1 C1 126.1(2)
C7 Fe1 C1 121.1(2)
C3 Fe1 C1 69.19(16)
C2 Fe1 C1 41.30(15)
C6 Fe1 C1 108.59(18)
C4 Fe1 C1 68.43(16)
C5 Fe1 C1 40.28(16)
C32 Fe2 C29 67.8(2)
C32 Fe2 C28 40.7(2)
C29 Fe2 C28 40.3(2)
C32 Fe2 C31 40.2(2)
C29 Fe2 C31 67.7(2)
C28 Fe2 C31 68.0(2)
C32 Fe2 C30 67.4(2)
C29 Fe2 C30 40.0(2)
C28 Fe2 C30 67.5(2)
C31 Fe2 C30 40.1(2)
C32 Fe2 C26 121.7(2)
C29 Fe2 C26 159.1(2)
C28 Fe2 C26 158.3(2)
C31 Fe2 C26 106.6(2)
C30 Fe2 C26 122.87(19)
C32 Fe2 C24 158.8(2)
C29 Fe2 C24 110.01(19)
C28 Fe2 C24 123.9(2)
C31 Fe2 C24 160.34(19)
C30 Fe2 C24 125.52(19)
C26 Fe2 C24 68.18(15)
C32 Fe2 C27 106.1(2)
C29 Fe2 C27 159.6(2)
C28 Fe2 C27 122.5(2)
C31 Fe2 C27 121.1(2)
C30 Fe2 C27 157.6(2)
C26 Fe2 C27 40.73(15)
C24 Fe2 C27 68.14(15)
C32 Fe2 C23 121.54(19)
C29 Fe2 C23 124.4(2)
C28 Fe2 C23 107.46(18)
C31 Fe2 C23 156.9(2)
C30 Fe2 C23 161.1(2)
C26 Fe2 C23 68.78(15)
C24 Fe2 C23 40.88(14)
C27 Fe2 C23 40.70(15)
C32 Fe2 C25 158.2(2)
C29 Fe2 C25 124.6(2)
C28 Fe2 C25 160.1(2)
C31 Fe2 C25 123.24(19)
C30 Fe2 C25 109.35(18)
C26 Fe2 C25 40.40(16)
C24 Fe2 C25 40.64(14)
C27 Fe2 C25 68.22(16)
C23 Fe2 C25 68.82(15)
C2 P1 C17 103.44(19)
C2 P1 C11 103.06(19)
C17 P1 C11 99.4(2)
C24 P2 C33 100.82(17)
C24 P2 C39 101.73(17)
C33 P2 C39 101.72(18)
C5 C1 C2 106.7(3)
C5 C1 Fe1 69.5(2)
C2 C1 Fe1 68.6(2)
C5 C1 Hg1 127.5(3)
C2 C1 Hg1 124.7(3)
Fe1 C1 Hg1 117.43(18)
C3 C2 C1 107.6(3)
C3 C2 P1 130.5(3)
C1 C2 P1 121.9(3)
C3 C2 Fe1 69.3(2)
C1 C2 Fe1 70.1(2)
P1 C2 Fe1 125.9(2)
C4 C3 C2 108.1(4)
C4 C3 Fe1 70.3(2)
C2 C3 Fe1 69.5(2)
C4 C3 H3 126.0
C2 C3 H3 126.0
Fe1 C3 H3 126.0
C3 C4 C5 108.4(4)
C3 C4 Fe1 69.5(2)
C5 C4 Fe1 69.9(2)
C3 C4 H4 125.8
C5 C4 H4 125.8
Fe1 C4 H4 125.8
C1 C5 C4 109.3(4)
C1 C5 Fe1 70.2(2)
C4 C5 Fe1 69.6(2)
C1 C5 H5 125.3
C4 C5 H5 125.3
Fe1 C5 H5 125.3
C7 C6 C10 107.7(5)
C7 C6 Fe1 69.8(3)
C10 C6 Fe1 69.4(3)
C7 C6 H6 126.1
C10 C6 H6 126.1
Fe1 C6 H6 126.1
C8 C7 C6 107.9(6)
C8 C7 Fe1 69.6(3)
C6 C7 Fe1 70.4(3)
C8 C7 H7 126.1
C6 C7 H7 126.1
Fe1 C7 H7 126.1
C9 C8 C7 108.5(6)
C9 C8 Fe1 70.4(4)
C7 C8 Fe1 70.4(3)
C9 C8 H8 125.7
C7 C8 H8 125.7
Fe1 C8 H8 125.7
C8 C9 C10 108.7(6)
C8 C9 Fe1 70.4(3)
C10 C9 Fe1 70.0(3)
C8 C9 H9 125.6
C10 C9 H9 125.6
Fe1 C9 H9 125.6
C9 C10 C6 107.1(6)
C9 C10 Fe1 69.7(3)
C6 C10 Fe1 70.5(3)
C9 C10 H10 126.4
C6 C10 H10 126.4
Fe1 C10 H10 126.4
C12 C11 C16 117.6(5)
C12 C11 P1 124.6(4)
C16 C11 P1 117.7(4)
C11 C12 C13 120.8(5)
C11 C12 H12 119.6
C13 C12 H12 119.6
C14 C13 C12 120.9(7)
C14 C13 H13 119.6
C12 C13 H13 119.6
C15 C14 C13 119.8(6)
C15 C14 H14 120.1
C13 C14 H14 120.1
C14 C15 C16 120.2(6)
C14 C15 H15 119.9
C16 C15 H15 119.9
C15 C16 C11 120.7(6)
C15 C16 H16 119.6
C11 C16 H16 119.6
C18 C17 C22 118.0(5)
C18 C17 P1 123.6(4)
C22 C17 P1 118.4(5)
C17 C18 C19 122.8(6)
C17 C18 H18 118.6
C19 C18 H18 118.6
C20 C19 C18 117.8(8)
C20 C19 H19 121.1
C18 C19 H19 121.1
C19 C20 C21 123.8(8)
C19 C20 H20 118.1
C21 C20 H20 118.1
C20 C21 C22 118.4(7)
C20 C21 H21 120.8
C22 C21 H21 120.8
C17 C22 C21 118.9(7)
C17 C22 H22 120.6
C21 C22 H22 120.6
C27 C23 C24 106.9(3)
C27 C23 Fe2 69.6(2)
C24 C23 Fe2 69.5(2)
C27 C23 Hg1 127.0(3)
C24 C23 Hg1 125.5(3)
Fe2 C23 Hg1 119.75(17)
C25 C24 C23 108.6(3)
C25 C24 P2 129.1(3)
C23 C24 P2 122.3(3)
C25 C24 Fe2 69.8(2)
C23 C24 Fe2 69.7(2)
P2 C24 Fe2 125.73(19)
C26 C25 C24 107.8(3)
C26 C25 Fe2 69.6(2)
C24 C25 Fe2 69.5(2)
C26 C25 H25 126.1
C24 C25 H25 126.1
Fe2 C25 H25 126.1
C25 C26 C27 108.1(4)
C25 C26 Fe2 70.0(2)
C27 C26 Fe2 69.7(2)
C25 C26 H26 125.9
C27 C26 H26 125.9
Fe2 C26 H26 125.9
C23 C27 C26 108.5(3)
C23 C27 Fe2 69.7(2)
C26 C27 Fe2 69.6(2)
C23 C27 H27 125.7
C26 C27 H27 125.7
Fe2 C27 H27 125.7
C29 C28 C32 107.3(5)
C29 C28 Fe2 69.8(3)
C32 C28 Fe2 69.2(3)
C29 C28 H28 126.4
C32 C28 H28 126.4
Fe2 C28 H28 126.4
C30 C29 C28 108.1(5)
C30 C29 Fe2 70.1(3)
C28 C29 Fe2 69.9(3)
C30 C29 H29 126.0
C28 C29 H29 126.0
Fe2 C29 H29 126.0
C29 C30 C31 108.7(5)
C29 C30 Fe2 69.9(3)
C31 C30 Fe2 69.8(3)
C29 C30 H30 125.7
C31 C30 H30 125.7
Fe2 C30 H30 125.7
C32 C31 C30 107.6(5)
C32 C31 Fe2 69.5(3)
C30 C31 Fe2 70.1(3)
C32 C31 H31 126.2
C30 C31 H31 126.2
Fe2 C31 H31 126.2
C31 C32 C28 108.3(5)
C31 C32 Fe2 70.3(3)
C28 C32 Fe2 70.1(3)
C31 C32 H32 125.8
C28 C32 H32 125.8
Fe2 C32 H32 125.8
C34 C33 C38 118.1(4)
C34 C33 P2 124.4(3)
C38 C33 P2 117.6(3)
C35 C34 C33 121.2(4)
C35 C34 H34 119.4
C33 C34 H34 119.4
C34 C35 C36 119.7(5)
C34 C35 H35 120.1
C36 C35 H35 120.1
C37 C36 C35 120.2(5)
C37 C36 H36 119.9
C35 C36 H36 119.9
C36 C37 C38 120.6(5)
C36 C37 H37 119.7
C38 C37 H37 119.7
C37 C38 C33 120.1(5)
C37 C38 H38 119.9
C33 C38 H38 119.9
C44 C39 C40 117.1(4)
C44 C39 P2 124.1(3)
C40 C39 P2 118.7(3)
C41 C40 C39 121.0(5)
C41 C40 H40 119.5
C39 C40 H40 119.5
C42 C41 C40 121.1(5)
C42 C41 H41 119.5
C40 C41 H41 119.5
C41 C42 C43 119.2(5)
C41 C42 H42 120.4
C43 C42 H42 120.4
C42 C43 C44 120.5(5)
C42 C43 H43 119.8
C44 C43 H43 119.8
C43 C44 C39 121.2(5)
C43 C44 H44 119.4
C39 C44 H44 119.4

loop_
_geom_bond_atom_site_label_1
_geom_bond_atom_site_label_2
_geom_bond_distance
Hg1 C23 2.067(4)
Hg1 C1 2.068(4)
Fe1 C8 2.025(6)
Fe1 C9 2.025(5)
Fe1 C10 2.029(5)
Fe1 C7 2.036(5)
Fe1 C3 2.034(4)
Fe1 C2 2.037(4)
Fe1 C6 2.044(5)
Fe1 C4 2.045(4)
Fe1 C5 2.049(4)
Fe1 C1 2.057(4)
Fe2 C32 2.032(4)
Fe2 C29 2.042(5)
Fe2 C28 2.043(5)
Fe2 C31 2.041(5)
Fe2 C30 2.045(4)
Fe2 C26 2.047(4)
Fe2 C24 2.048(4)
Fe2 C27 2.049(4)
Fe2 C23 2.051(4)
Fe2 C25 2.053(4)
P1 C2 1.812(4)
P1 C17 1.826(5)
P1 C11 1.831(5)
P2 C24 1.819(4)
P2 C33 1.831(4)
P2 C39 1.838(4)
C1 C5 1.414(6)
C1 C2 1.444(5)
C2 C3 1.435(5)
C3 C4 1.402(6)
C3 H3 0.9800
C4 C5 1.415(6)
C4 H4 0.9800
C5 H5 0.9800
C6 C7 1.389(8)
C6 C10 1.396(8)
C6 H6 0.9800
C7 C8 1.389(9)
C7 H7 0.9800
C8 C9 1.359(10)
C8 H8 0.9800
C9 C10 1.397(9)
C9 H9 0.9800
C10 H10 0.9800
C11 C12 1.361(7)
C11 C16 1.394(7)
C12 C13 1.389(8)
C12 H12 0.9300
C13 C14 1.353(9)
C13 H13 0.9300
C14 C15 1.347(10)
C14 H14 0.9300
C15 C16 1.392(8)
C15 H15 0.9300
C16 H16 0.9300
C17 C18 1.372(7)
C17 C22 1.370(7)
C18 C19 1.393(8)
C18 H18 0.9300
C19 C20 1.314(11)
C19 H19 0.9300
C20 C21 1.342(11)
C20 H20 0.9300
C21 C22 1.448(10)
C21 H21 0.9300
C22 H22 0.9300
C23 C27 1.426(5)
C23 C24 1.431(5)
C24 C25 1.424(5)
C25 C26 1.416(6)
C25 H25 0.9800
C26 C27 1.426(5)
C26 H26 0.9800
C27 H27 0.9800
C28 C29 1.407(8)
C28 C32 1.416(8)
C28 H28 0.9800
C29 C30 1.397(7)
C29 H29 0.9800
C30 C31 1.402(8)
C30 H30 0.9800
C31 C32 1.400(8)
C31 H31 0.9800
C32 H32 0.9800
C33 C34 1.392(6)
C33 C38 1.401(6)
C34 C35 1.378(6)
C34 H34 0.9300
C35 C36 1.381(7)
C35 H35 0.9300
C36 C37 1.364(8)
C36 H36 0.9300
C37 C38 1.385(7)
C37 H37 0.9300
C38 H38 0.9300
C39 C44 1.384(6)
C39 C40 1.390(6)
C40 C41 1.384(7)
C40 H40 0.9300
C41 C42 1.347(7)
C41 H41 0.9300
C42 C43 1.376(7)
C42 H42 0.9300
C43 C44 1.381(7)
C43 H43 0.9300
C44 H44 0.9300
